data_7013149
loop_
_publ_author_name
'Yip, Ka-Lai'
'Yu, Wing-Yiu'
'Chan, Pui-Ming'
'Zhu, Nian-Yong'
'Che, Chi-Ming'

_publ_section_title
;
 Nitrido-ruthenium(vi) and -osmium(vi) complexes of multianionic
 chelating (N, O) ligands. Reactions with nucleophiles, electrophiles
 and oxidizing agentsElectronic supplementary information (ESI)
 available: Fig. S1?S6. See http://www.rsc.org/suppdata/dt/b3/b304920p/
;
_journal_issue 18
_journal_name_full 'Dalton Transactions'
_journal_page_first 3556
_journal_paper_doi 10.1039/b304920p
_journal_year 2003
_chemical_formula_moiety 'C59 H53 Cl N O3 P2 Ru'
_chemical_formula_sum 'C59 H53 Cl N O3 P2 Ru'
_chemical_formula_weight 1022.48
_space_group_IT_number 15
_symmetry_cell_setting monoclinic
_symmetry_space_group_name_Hall '-C 2yc'
_symmetry_space_group_name_H-M 'C 1 2/c 1'
_atom_sites_solution_hydrogens geom
_atom_sites_solution_primary direct
_atom_sites_solution_secondary difmap
_audit_creation_method SHELXL-97
_cell_angle_alpha 90.00
_cell_angle_beta 104.48(3)
_cell_angle_gamma 90.00
_cell_formula_units_Z 8
_cell_length_a 49.377(10)
_cell_length_b 9.4650(19)
_cell_length_c 21.639(4)
_cell_measurement_reflns_used 0
_cell_measurement_temperature 301(2)
_cell_measurement_theta_max 0
_cell_measurement_theta_min 0
_cell_volume 9792(4)
_computing_cell_refinement Scalepack
_computing_data_collection Marcontrol
_computing_data_reduction Denzo
_computing_molecular_graphics 'Ortep-3 for Windows (Farrugia, 1997)'
_computing_publication_material 'WinGX publication routines (Farrugia, 1999)'
_computing_structure_refinement 'SHELXL-97 (Sheldrick, 1997)'
_computing_structure_solution Shelxs-97
_diffrn_ambient_temperature 301(2)
_diffrn_measured_fraction_theta_full 0.853
_diffrn_measured_fraction_theta_max 0.853
_diffrn_measurement_device_type 'Marresearch IPDS mar300'
_diffrn_measurement_method Oscillation
_diffrn_radiation_monochromator graphite
_diffrn_radiation_source 'fine-focus sealed tube'
_diffrn_radiation_type MoK\a
_diffrn_radiation_wavelength 0.71073
_diffrn_reflns_av_R_equivalents 0.0479
_diffrn_reflns_av_sigmaI/netI 0.0823
_diffrn_reflns_limit_h_max 59
_diffrn_reflns_limit_h_min -59
_diffrn_reflns_limit_k_max 10
_diffrn_reflns_limit_k_min -10
_diffrn_reflns_limit_l_max 20
_diffrn_reflns_limit_l_min -26
_diffrn_reflns_number 21135
_diffrn_reflns_theta_full 25.47
_diffrn_reflns_theta_max 25.47
_diffrn_reflns_theta_min 1.70
_exptl_absorpt_coefficient_mu 0.487
_exptl_crystal_colour orange
_exptl_crystal_density_diffrn 1.387
_exptl_crystal_density_method 'not measured'
_exptl_crystal_description prism
_exptl_crystal_F_000 4232
_exptl_crystal_size_max 0.4
_exptl_crystal_size_mid 0.2
_exptl_crystal_size_min 0.1
_refine_diff_density_max 1.361
_refine_diff_density_min -0.786
_refine_diff_density_rms 0.135
_refine_ls_extinction_method none
_refine_ls_goodness_of_fit_ref 1.002
_refine_ls_hydrogen_treatment mixed
_refine_ls_matrix_type full
_refine_ls_number_parameters 604
_refine_ls_number_reflns 7761
_refine_ls_number_restraints 0
_refine_ls_restrained_S_all 1.002
_refine_ls_R_factor_all 0.0824
_refine_ls_R_factor_gt 0.0531
_refine_ls_shift/su_max 0.014
_refine_ls_shift/su_mean 0.001
_refine_ls_structure_factor_coef Fsqd
_refine_ls_weighting_details 'calc w=1/[\s^2^(Fo^2^)+(0.0907P)^2^+0.0000P] where P=(Fo^2^+2Fc^2^)/3'
_refine_ls_weighting_scheme calc
_refine_ls_wR_factor_gt 0.1431
_refine_ls_wR_factor_ref 0.1541
_reflns_number_gt 5230
_reflns_number_total 7761
_reflns_threshold_expression >2sigma(I)
_cod_data_source_file b304920p.txt
_cod_data_source_block mar116
_cod_original_cell_volume 9792(3)
_cod_original_sg_symbol_H-M 'C 2/c'
_cod_database_code 7013149

loop_
_symmetry_equiv_pos_as_xyz
'x, y, z'
'-x, y, -z+1/2'
'x+1/2, y+1/2, z'
'-x+1/2, y+1/2, -z+1/2'
'-x, -y, -z'
'x, -y, z-1/2'
'-x+1/2, -y+1/2, -z'
'x+1/2, -y+1/2, z-1/2'

loop_
_atom_site_label
_atom_site_type_symbol
_atom_site_fract_x
_atom_site_fract_y
_atom_site_fract_z
_atom_site_U_iso_or_equiv
_atom_site_adp_type
_atom_site_occupancy
_atom_site_symmetry_multiplicity
_atom_site_calc_flag
_atom_site_refinement_flags
_atom_site_disorder_assembly
_atom_site_disorder_group
Ru1 Ru 0.878710(7) 0.09414(4) 0.02026(2) 0.03159(15) Uani 1 1 d . . .
Cl1 Cl 0.88815(3) -0.08339(14) -0.05389(7) 0.0511(4) Uani 1 1 d . . .
P1 P 0.86992(3) 0.29078(12) 0.07849(7) 0.0353(3) Uani 1 1 d . . .
P2 P 0.88083(3) 0.26874(12) -0.05481(7) 0.0353(3) Uani 1 1 d . . .
O1 O 0.83700(6) 0.0601(3) -0.00482(17) 0.0357(8) Uani 1 1 d . . .
O2 O 0.91886(6) 0.1503(3) 0.05580(16) 0.0355(8) Uani 1 1 d . . .
N1 N 0.88211(8) -0.0671(4) 0.0940(2) 0.0337(9) Uani 1 1 d . . .
C1 C 0.82245(9) -0.0691(5) -0.0035(3) 0.0388(12) Uani 1 1 d . . .
C2 C 0.84323(10) -0.1925(4) 0.0217(3) 0.0411(13) Uani 1 1 d . . .
H2A H 0.8326 -0.2785 0.0224 0.049 Uiso 1 1 calc R . .
H2B H 0.8549 -0.2070 -0.0077 0.049 Uiso 1 1 calc R . .
C3 C 0.86150(10) -0.1665(5) 0.0868(3) 0.0385(13) Uani 1 1 d . . .
C4 C 0.85858(11) -0.2461(5) 0.1381(3) 0.0504(15) Uani 1 1 d . . .
H4 H 0.8436 -0.3081 0.1333 0.061 Uiso 1 1 calc R . .
C5 C 0.87751(12) -0.2347(6) 0.1958(3) 0.0569(16) Uani 1 1 d . . .
H5 H 0.8753 -0.2844 0.2313 0.068 Uiso 1 1 calc R . .
C6 C 0.90002(11) -0.1466(6) 0.1994(3) 0.0506(15) Uani 1 1 d . . .
H6 H 0.9141 -0.1435 0.2370 0.061 Uiso 1 1 calc R . .
C7 C 0.90224(10) -0.0625(5) 0.1487(3) 0.0360(12) Uani 1 1 d . . .
C8 C 0.92742(9) 0.0296(5) 0.1560(3) 0.0400(12) Uani 1 1 d . . .
H8A H 0.9425 -0.0143 0.1876 0.048 Uiso 1 1 calc R . .
H8B H 0.9233 0.1186 0.1740 0.048 Uiso 1 1 calc R . .
C9 C 0.93851(9) 0.0639(5) 0.0983(3) 0.0347(11) Uani 1 1 d . . .
C10 C 0.80497(10) -0.0971(5) -0.0717(3) 0.0444(13) Uani 1 1 d . . .
C11 C 0.80779(13) -0.2126(7) -0.1077(3) 0.0693(19) Uani 1 1 d . . .
H11 H 0.8212 -0.2805 -0.0906 0.083 Uiso 1 1 calc R . .
C12 C 0.79103(16) -0.2307(8) -0.1693(4) 0.086(2) Uani 1 1 d . . .
H12 H 0.7933 -0.3095 -0.1932 0.103 Uiso 1 1 calc R . .
C13 C 0.77130(15) -0.1320(9) -0.1944(4) 0.082(2) Uani 1 1 d . . .
H13 H 0.7598 -0.1447 -0.2352 0.099 Uiso 1 1 calc R . .
C14 C 0.76822(12) -0.0143(8) -0.1600(3) 0.0704(19) Uani 1 1 d . . .
H14 H 0.7548 0.0534 -0.1775 0.085 Uiso 1 1 calc R . .
C15 C 0.78500(11) 0.0027(6) -0.1000(3) 0.0532(15) Uani 1 1 d . . .
H15 H 0.7830 0.0837 -0.0772 0.064 Uiso 1 1 calc R . .
C16 C 0.80300(9) -0.0608(5) 0.0416(3) 0.0385(12) Uani 1 1 d . . .
C17 C 0.78499(11) -0.1737(5) 0.0446(3) 0.0469(14) Uani 1 1 d . . .
H17 H 0.7840 -0.2501 0.0171 0.056 Uiso 1 1 calc R . .
C18 C 0.76878(11) -0.1727(6) 0.0876(3) 0.0535(15) Uani 1 1 d . . .
H18 H 0.7570 -0.2487 0.0891 0.064 Uiso 1 1 calc R . .
C19 C 0.76970(11) -0.0596(6) 0.1291(3) 0.0524(15) Uani 1 1 d . . .
H19 H 0.7587 -0.0595 0.1582 0.063 Uiso 1 1 calc R . .
C20 C 0.78726(12) 0.0527(6) 0.1263(3) 0.0585(16) Uani 1 1 d . . .
H20 H 0.7880 0.1293 0.1536 0.070 Uiso 1 1 calc R . .
C21 C 0.80364(11) 0.0514(5) 0.0832(3) 0.0486(14) Uani 1 1 d . . .
H21 H 0.8154 0.1275 0.0820 0.058 Uiso 1 1 calc R . .
C22 C 0.94638(9) -0.0629(5) 0.0646(3) 0.0391(13) Uani 1 1 d . . .
C23 C 0.94398(10) -0.2015(5) 0.0825(3) 0.0486(14) Uani 1 1 d . . .
H23 H 0.9370 -0.2217 0.1176 0.058 Uiso 1 1 calc R . .
C24 C 0.95208(12) -0.3115(6) 0.0477(4) 0.0622(18) Uani 1 1 d . . .
H24 H 0.9502 -0.4047 0.0594 0.075 Uiso 1 1 calc R . .
C25 C 0.96272(12) -0.2833(6) -0.0031(4) 0.068(2) Uani 1 1 d . . .
H25 H 0.9678 -0.3578 -0.0260 0.082 Uiso 1 1 calc R . .
C26 C 0.96619(12) -0.1464(6) -0.0214(3) 0.0611(17) Uani 1 1 d . . .
H26 H 0.9740 -0.1273 -0.0554 0.073 Uiso 1 1 calc R . .
C27 C 0.95760(11) -0.0372(6) 0.0127(3) 0.0497(14) Uani 1 1 d . . .
H27 H 0.9594 0.0557 0.0004 0.060 Uiso 1 1 calc R . .
C28 C 0.96529(10) 0.1516(5) 0.1238(3) 0.0413(13) Uani 1 1 d . . .
C29 C 0.98914(11) 0.0911(6) 0.1602(3) 0.0533(15) Uani 1 1 d . . .
H29 H 0.9891 -0.0039 0.1711 0.064 Uiso 1 1 calc R . .
C30 C 1.01362(11) 0.1701(8) 0.1813(3) 0.0677(19) Uani 1 1 d . . .
H30 H 1.0295 0.1267 0.2062 0.081 Uiso 1 1 calc R . .
C31 C 1.01467(13) 0.3056(7) 0.1665(4) 0.079(2) Uani 1 1 d . . .
H31 H 1.0311 0.3573 0.1805 0.095 Uiso 1 1 calc R . .
C32 C 0.99168(14) 0.3653(7) 0.1313(5) 0.128(4) Uani 1 1 d . . .
H32 H 0.9920 0.4607 0.1212 0.154 Uiso 1 1 calc R . .
C33 C 0.96726(13) 0.2905(7) 0.1092(4) 0.094(3) Uani 1 1 d . . .
H33 H 0.9517 0.3359 0.0837 0.113 Uiso 1 1 calc R . .
C34 C 0.88858(10) 0.4394(5) 0.0526(3) 0.0431(13) Uani 1 1 d . . .
H34A H 0.8839 0.5270 0.0707 0.052 Uiso 1 1 calc R . .
H34B H 0.9086 0.4252 0.0672 0.052 Uiso 1 1 calc R . .
C35 C 0.88005(11) 0.4473(5) -0.0195(3) 0.0441(13) Uani 1 1 d . . .
H35A H 0.8927 0.5095 -0.0343 0.053 Uiso 1 1 calc R . .
H35B H 0.8613 0.4862 -0.0333 0.053 Uiso 1 1 calc R . .
C36 C 0.87996(10) 0.2912(5) 0.1654(3) 0.0431(13) Uani 1 1 d . . .
C37 C 0.86870(11) 0.1886(6) 0.1990(3) 0.0527(15) Uani 1 1 d . . .
H37 H 0.8562 0.1223 0.1764 0.063 Uiso 1 1 calc R . .
C38 C 0.87599(15) 0.1848(8) 0.2652(3) 0.0704(19) Uani 1 1 d . . .
H38 H 0.8682 0.1169 0.2865 0.085 Uiso 1 1 calc R . .
C39 C 0.89438(17) 0.2791(9) 0.2986(4) 0.085(2) Uani 1 1 d . . .
H39 H 0.8995 0.2738 0.3429 0.102 Uiso 1 1 calc R . .
C40 C 0.90552(14) 0.3819(8) 0.2685(4) 0.073(2) Uani 1 1 d . . .
H40 H 0.9177 0.4480 0.2923 0.088 Uiso 1 1 calc R . .
C41 C 0.89851(11) 0.3884(6) 0.2006(3) 0.0547(15) Uani 1 1 d . . .
H41 H 0.9064 0.4576 0.1799 0.066 Uiso 1 1 calc R . .
C42 C 0.83385(9) 0.3566(5) 0.0600(3) 0.0389(13) Uani 1 1 d . . .
C43 C 0.82232(10) 0.4144(5) 0.1070(3) 0.0466(14) Uani 1 1 d . . .
H43 H 0.8332 0.4238 0.1486 0.056 Uiso 1 1 calc R . .
C44 C 0.79474(12) 0.4577(6) 0.0914(3) 0.0575(17) Uani 1 1 d . . .
H44 H 0.7871 0.4950 0.1230 0.069 Uiso 1 1 calc R . .
C45 C 0.77847(12) 0.4466(6) 0.0304(4) 0.0626(18) Uani 1 1 d . . .
H45 H 0.7598 0.4744 0.0207 0.075 Uiso 1 1 calc R . .
C46 C 0.78993(11) 0.3943(6) -0.0164(3) 0.0575(16) Uani 1 1 d . . .
H46 H 0.7792 0.3904 -0.0583 0.069 Uiso 1 1 calc R . .
C47 C 0.81743(10) 0.3469(5) -0.0020(3) 0.0461(14) Uani 1 1 d . . .
H47 H 0.8248 0.3087 -0.0338 0.055 Uiso 1 1 calc R . .
C48 C 0.85458(10) 0.2809(5) -0.1305(3) 0.0413(13) Uani 1 1 d . . .
C49 C 0.83952(12) 0.1622(6) -0.1576(3) 0.0583(16) Uani 1 1 d . . .
H49 H 0.8426 0.0769 -0.1356 0.070 Uiso 1 1 calc R . .
C50 C 0.82059(13) 0.1665(8) -0.2148(3) 0.077(2) Uani 1 1 d . . .
H50 H 0.8113 0.0847 -0.2323 0.092 Uiso 1 1 calc R . .
C51 C 0.81516(14) 0.2921(9) -0.2469(4) 0.080(2) Uani 1 1 d . . .
H51 H 0.8020 0.2967 -0.2859 0.096 Uiso 1 1 calc R . .
C52 C 0.82977(15) 0.4146(8) -0.2199(3) 0.072(2) Uani 1 1 d . . .
H52 H 0.8260 0.5010 -0.2408 0.087 Uiso 1 1 calc R . .
C53 C 0.84950(12) 0.4059(6) -0.1632(3) 0.0569(15) Uani 1 1 d . . .
H53 H 0.8596 0.4860 -0.1466 0.068 Uiso 1 1 calc R . .
C54 C 0.91344(10) 0.2646(5) -0.0797(3) 0.0425(13) Uani 1 1 d . . .
C55 C 0.91759(12) 0.1615(6) -0.1209(3) 0.0566(15) Uani 1 1 d . . .
H55 H 0.9029 0.1021 -0.1401 0.068 Uiso 1 1 calc R . .
C56 C 0.94356(14) 0.1443(7) -0.1344(3) 0.0698(19) Uani 1 1 d . . .
H56 H 0.9461 0.0729 -0.1620 0.084 Uiso 1 1 calc R . .
C57 C 0.96538(14) 0.2318(8) -0.1073(4) 0.082(2) Uani 1 1 d . . .
H57 H 0.9828 0.2204 -0.1158 0.098 Uiso 1 1 calc R . .
C58 C 0.96093(14) 0.3349(8) -0.0681(5) 0.094(3) Uani 1 1 d . . .
H58 H 0.9755 0.3960 -0.0499 0.113 Uiso 1 1 calc R . .
C59 C 0.93533(12) 0.3525(6) -0.0540(4) 0.0659(19) Uani 1 1 d . . .
H59 H 0.9330 0.4249 -0.0267 0.079 Uiso 1 1 calc R . .
O3 O 0.97064(16) -0.3277(7) 0.2408(3) 0.169(3) Uani 1 1 d . . .

loop_
_atom_site_aniso_label
_atom_site_aniso_U_11
_atom_site_aniso_U_22
_atom_site_aniso_U_33
_atom_site_aniso_U_23
_atom_site_aniso_U_13
_atom_site_aniso_U_12
Ru1 0.0267(2) 0.0330(2) 0.0350(3) -0.00014(17) 0.00757(16) 0.00057(15)
Cl1 0.0479(8) 0.0559(8) 0.0514(10) -0.0125(7) 0.0158(7) 0.0023(6)
P1 0.0305(7) 0.0344(7) 0.0416(9) -0.0026(6) 0.0101(6) 0.0014(5)
P2 0.0340(7) 0.0360(7) 0.0366(9) 0.0041(5) 0.0101(6) 0.0009(5)
O1 0.0261(17) 0.0361(17) 0.045(2) -0.0012(15) 0.0099(15) -0.0005(12)
O2 0.0280(17) 0.0350(17) 0.041(2) 0.0035(15) 0.0043(15) 0.0004(13)
N1 0.032(2) 0.035(2) 0.035(3) 0.0036(17) 0.0110(19) 0.0042(16)
C1 0.030(3) 0.041(3) 0.044(4) 0.002(2) 0.008(2) -0.007(2)
C2 0.035(3) 0.029(3) 0.058(4) -0.007(2) 0.012(3) -0.0028(19)
C3 0.035(3) 0.032(3) 0.050(4) 0.000(2) 0.013(3) 0.005(2)
C4 0.045(3) 0.047(3) 0.063(5) 0.014(3) 0.020(3) -0.006(2)
C5 0.054(4) 0.062(4) 0.059(5) 0.020(3) 0.023(3) -0.001(3)
C6 0.044(3) 0.056(3) 0.049(4) 0.011(3) 0.006(3) 0.005(2)
C7 0.034(3) 0.037(3) 0.037(3) 0.005(2) 0.008(2) 0.0030(19)
C8 0.033(3) 0.045(3) 0.038(4) -0.001(2) 0.003(2) 0.002(2)
C9 0.027(2) 0.039(3) 0.036(3) 0.002(2) 0.006(2) 0.0019(19)
C10 0.031(3) 0.057(3) 0.044(4) -0.008(3) 0.007(2) -0.014(2)
C11 0.064(4) 0.076(4) 0.064(5) -0.022(4) 0.010(4) 0.000(3)
C12 0.081(5) 0.106(6) 0.065(6) -0.032(4) 0.007(4) -0.008(4)
C13 0.064(5) 0.132(7) 0.048(5) -0.007(5) 0.006(4) -0.032(5)
C14 0.047(4) 0.101(5) 0.056(5) 0.011(4) 0.001(3) -0.011(3)
C15 0.046(3) 0.073(4) 0.040(4) 0.000(3) 0.011(3) -0.004(3)
C16 0.027(3) 0.044(3) 0.043(4) 0.001(2) 0.006(2) 0.0034(19)
C17 0.044(3) 0.051(3) 0.046(4) -0.002(3) 0.012(3) -0.008(2)
C18 0.035(3) 0.064(4) 0.060(5) 0.008(3) 0.009(3) -0.012(2)
C19 0.043(3) 0.069(4) 0.048(4) 0.006(3) 0.017(3) 0.003(3)
C20 0.063(4) 0.056(3) 0.065(5) -0.008(3) 0.032(3) -0.005(3)
C21 0.048(3) 0.043(3) 0.057(4) -0.003(3) 0.018(3) -0.011(2)
C22 0.028(3) 0.044(3) 0.043(4) -0.003(2) 0.004(2) -0.001(2)
C23 0.043(3) 0.042(3) 0.062(4) 0.006(3) 0.016(3) 0.001(2)
C24 0.055(4) 0.046(3) 0.090(6) -0.004(3) 0.025(4) 0.002(3)
C25 0.053(4) 0.062(4) 0.093(6) -0.029(4) 0.024(4) 0.004(3)
C26 0.065(4) 0.064(4) 0.061(5) -0.014(3) 0.028(3) 0.003(3)
C27 0.047(3) 0.047(3) 0.054(4) 0.002(3) 0.011(3) -0.001(2)
C28 0.032(3) 0.044(3) 0.049(4) -0.001(2) 0.012(3) 0.001(2)
C29 0.039(3) 0.059(3) 0.057(4) -0.004(3) 0.003(3) 0.003(2)
C30 0.030(3) 0.108(5) 0.060(5) -0.014(4) 0.000(3) 0.007(3)
C31 0.044(4) 0.075(5) 0.109(7) -0.010(4) 0.003(4) -0.017(3)
C32 0.051(4) 0.057(4) 0.246(13) 0.032(6) -0.019(6) -0.015(3)
C33 0.041(4) 0.061(4) 0.159(9) 0.027(4) -0.013(4) -0.008(3)
C34 0.043(3) 0.038(3) 0.049(4) -0.004(2) 0.013(3) -0.004(2)
C35 0.051(3) 0.038(3) 0.048(4) 0.005(2) 0.021(3) 0.001(2)
C36 0.036(3) 0.050(3) 0.042(4) -0.004(3) 0.008(3) 0.010(2)
C37 0.052(4) 0.062(4) 0.047(4) 0.005(3) 0.018(3) 0.004(3)
C38 0.078(5) 0.089(5) 0.048(5) 0.006(4) 0.021(4) 0.017(4)
C39 0.095(6) 0.109(6) 0.054(5) 0.016(5) 0.023(5) 0.037(5)
C40 0.065(4) 0.090(5) 0.053(5) -0.022(4) -0.009(4) 0.016(4)
C41 0.051(3) 0.059(4) 0.053(4) -0.004(3) 0.010(3) 0.004(3)
C42 0.032(3) 0.032(3) 0.051(4) -0.002(2) 0.007(3) 0.0013(19)
C43 0.041(3) 0.045(3) 0.057(4) -0.008(3) 0.018(3) 0.004(2)
C44 0.046(3) 0.055(3) 0.080(6) -0.006(3) 0.031(3) 0.014(3)
C45 0.038(3) 0.062(4) 0.090(6) 0.003(3) 0.019(4) 0.017(3)
C46 0.038(3) 0.060(4) 0.067(5) 0.007(3) -0.002(3) 0.009(3)
C47 0.042(3) 0.043(3) 0.054(4) 0.002(3) 0.012(3) 0.006(2)
C48 0.037(3) 0.053(3) 0.037(4) 0.005(2) 0.015(2) 0.002(2)
C49 0.054(4) 0.071(4) 0.045(4) 0.013(3) 0.004(3) -0.010(3)
C50 0.057(4) 0.116(6) 0.050(5) 0.012(4) -0.001(3) -0.027(4)
C51 0.051(4) 0.135(7) 0.049(5) 0.016(5) 0.002(3) 0.010(4)
C52 0.083(5) 0.094(5) 0.043(4) 0.025(4) 0.019(4) 0.035(4)
C53 0.065(4) 0.060(4) 0.045(4) 0.009(3) 0.013(3) 0.006(3)
C54 0.043(3) 0.048(3) 0.040(4) 0.005(2) 0.017(3) 0.000(2)
C55 0.049(4) 0.075(4) 0.047(4) -0.003(3) 0.015(3) 0.003(3)
C56 0.066(4) 0.096(5) 0.055(5) 0.002(4) 0.029(4) 0.023(4)
C57 0.051(4) 0.101(5) 0.105(7) 0.001(5) 0.043(4) -0.002(4)
C58 0.052(4) 0.093(5) 0.150(9) -0.028(5) 0.048(5) -0.022(4)
C59 0.052(4) 0.056(3) 0.098(6) -0.010(3) 0.035(4) -0.007(3)
O3 0.254(8) 0.182(6) 0.060(4) 0.025(4) 0.019(4) 0.179(6)

loop_
_atom_type_symbol
_atom_type_description
_atom_type_scat_dispersion_real
_atom_type_scat_dispersion_imag
_atom_type_scat_source
Ru Ru -1.2594 0.8363 'International Tables Vol C Tables 4.2.6.8 and 6.1.1.4'
Cl Cl 0.1484 0.1585 'International Tables Vol C Tables 4.2.6.8 and 6.1.1.4'
P P 0.1023 0.0942 'International Tables Vol C Tables 4.2.6.8 and 6.1.1.4'
O O 0.0106 0.0060 'International Tables Vol C Tables 4.2.6.8 and 6.1.1.4'
N N 0.0061 0.0033 'International Tables Vol C Tables 4.2.6.8 and 6.1.1.4'
C C 0.0033 0.0016 'International Tables Vol C Tables 4.2.6.8 and 6.1.1.4'
H H 0.0000 0.0000 'International Tables Vol C Tables 4.2.6.8 and 6.1.1.4'

loop_
_geom_angle_atom_site_label_1
_geom_angle_atom_site_label_2
_geom_angle_atom_site_label_3
_geom_angle
_geom_angle_site_symmetry_1
_geom_angle_site_symmetry_3
_geom_angle_publ_flag
O2 Ru1 O1 170.58(13) . . ?
O2 Ru1 N1 90.97(13) . . ?
O1 Ru1 N1 88.38(14) . . ?
O2 Ru1 P2 82.40(10) . . ?
O1 Ru1 P2 98.39(10) . . ?
N1 Ru1 P2 173.23(10) . . ?
O2 Ru1 P1 83.22(10) . . ?
O1 Ru1 P1 87.59(9) . . ?
N1 Ru1 P1 98.79(11) . . ?
P2 Ru1 P1 81.89(5) . . ?
O2 Ru1 Cl1 95.81(10) . . ?
O1 Ru1 Cl1 93.60(10) . . ?
N1 Ru1 Cl1 90.37(11) . . ?
P2 Ru1 Cl1 88.91(5) . . ?
P1 Ru1 Cl1 170.80(5) . . ?
C36 P1 C42 102.9(2) . . ?
C36 P1 C34 106.5(2) . . ?
C42 P1 C34 101.9(2) . . ?
C36 P1 Ru1 121.11(16) . . ?
C42 P1 Ru1 116.85(17) . . ?
C34 P1 Ru1 105.55(18) . . ?
C48 P2 C54 102.6(2) . . ?
C48 P2 C35 103.2(2) . . ?
C54 P2 C35 104.6(2) . . ?
C48 P2 Ru1 121.63(16) . . ?
C54 P2 Ru1 112.75(17) . . ?
C35 P2 Ru1 110.36(18) . . ?
C1 O1 Ru1 128.2(3) . . ?
C9 O2 Ru1 123.0(3) . . ?
C7 N1 C3 119.2(4) . . ?
C7 N1 Ru1 121.8(3) . . ?
C3 N1 Ru1 118.7(3) . . ?
O1 C1 C10 107.1(4) . . ?
O1 C1 C16 111.6(4) . . ?
C10 C1 C16 109.2(4) . . ?
O1 C1 C2 111.1(4) . . ?
C10 C1 C2 111.7(4) . . ?
C16 C1 C2 106.1(4) . . ?
C3 C2 C1 113.4(4) . . ?
N1 C3 C4 120.7(5) . . ?
N1 C3 C2 118.6(5) . . ?
C4 C3 C2 120.7(5) . . ?
C5 C4 C3 120.5(5) . . ?
C4 C5 C6 117.3(5) . . ?
C5 C6 C7 121.8(5) . . ?
N1 C7 C6 119.6(4) . . ?
N1 C7 C8 121.7(4) . . ?
C6 C7 C8 118.7(5) . . ?
C7 C8 C9 119.9(4) . . ?
O2 C9 C22 111.3(4) . . ?
O2 C9 C8 109.1(4) . . ?
C22 C9 C8 114.7(4) . . ?
O2 C9 C28 108.0(4) . . ?
C22 C9 C28 107.5(4) . . ?
C8 C9 C28 105.9(4) . . ?
C11 C10 C15 117.0(5) . . ?
C11 C10 C1 124.8(5) . . ?
C15 C10 C1 118.2(5) . . ?
C10 C11 C12 121.5(6) . . ?
C13 C12 C11 119.4(7) . . ?
C12 C13 C14 120.6(7) . . ?
C15 C14 C13 119.3(7) . . ?
C14 C15 C10 122.2(6) . . ?
C21 C16 C17 117.7(5) . . ?
C21 C16 C1 122.4(4) . . ?
C17 C16 C1 119.7(4) . . ?
C18 C17 C16 120.7(5) . . ?
C17 C18 C19 120.9(5) . . ?
C20 C19 C18 119.0(5) . . ?
C21 C20 C19 120.2(5) . . ?
C20 C21 C16 121.6(5) . . ?
C23 C22 C27 118.1(5) . . ?
C23 C22 C9 124.8(5) . . ?
C27 C22 C9 117.0(4) . . ?
C22 C23 C24 119.9(6) . . ?
C25 C24 C23 120.7(5) . . ?
C24 C25 C26 121.2(6) . . ?
C25 C26 C27 117.9(6) . . ?
C22 C27 C26 122.1(5) . . ?
C33 C28 C29 115.9(5) . . ?
C33 C28 C9 122.8(5) . . ?
C29 C28 C9 121.2(5) . . ?
C28 C29 C30 120.9(6) . . ?
C31 C30 C29 121.5(6) . . ?
C30 C31 C32 118.1(6) . . ?
C31 C32 C33 122.0(7) . . ?
C28 C33 C32 121.6(6) . . ?
C35 C34 P1 108.6(3) . . ?
C34 C35 P2 110.5(3) . . ?
C41 C36 C37 117.9(6) . . ?
C41 C36 P1 122.7(5) . . ?
C37 C36 P1 119.4(4) . . ?
C38 C37 C36 121.1(6) . . ?
C39 C38 C37 120.2(7) . . ?
C38 C39 C40 121.0(8) . . ?
C39 C40 C41 120.1(7) . . ?
C36 C41 C40 119.7(6) . . ?
C47 C42 C43 119.0(5) . . ?
C47 C42 P1 119.4(4) . . ?
C43 C42 P1 121.6(4) . . ?
C44 C43 C42 119.7(6) . . ?
C45 C44 C43 121.2(6) . . ?
C44 C45 C46 119.4(5) . . ?
C45 C46 C47 120.8(6) . . ?
C42 C47 C46 119.9(5) . . ?
C53 C48 C49 118.0(5) . . ?
C53 C48 P2 121.1(4) . . ?
C49 C48 P2 120.8(4) . . ?
C50 C49 C48 122.3(6) . . ?
C49 C50 C51 119.5(7) . . ?
C50 C51 C52 119.3(6) . . ?
C53 C52 C51 119.8(6) . . ?
C52 C53 C48 120.9(6) . . ?
C59 C54 C55 117.8(5) . . ?
C59 C54 P2 122.3(5) . . ?
C55 C54 P2 119.6(4) . . ?
C54 C55 C56 120.9(6) . . ?
C57 C56 C55 120.4(7) . . ?
C58 C57 C56 118.2(6) . . ?
C57 C58 C59 121.9(6) . . ?
C54 C59 C58 120.7(6) . . ?

loop_
_geom_bond_atom_site_label_1
_geom_bond_atom_site_label_2
_geom_bond_distance
_geom_bond_site_symmetry_2
_geom_bond_publ_flag
Ru1 O2 2.010(3) . ?
Ru1 O1 2.020(3) . ?
Ru1 N1 2.183(4) . ?
Ru1 P2 2.3379(14) . ?
Ru1 P1 2.3480(13) . ?
Ru1 Cl1 2.4472(14) . ?
P1 C36 1.821(6) . ?
P1 C42 1.834(5) . ?
P1 C34 1.844(5) . ?
P2 C48 1.820(5) . ?
P2 C54 1.822(5) . ?
P2 C35 1.859(5) . ?
O1 C1 1.422(5) . ?
O2 C9 1.417(5) . ?
N1 C7 1.343(6) . ?
N1 C3 1.366(6) . ?
C1 C10 1.535(7) . ?
C1 C16 1.533(7) . ?
C1 C2 1.561(6) . ?
C2 C3 1.491(7) . ?
C3 C4 1.379(7) . ?
C4 C5 1.364(8) . ?
C5 C6 1.376(7) . ?
C6 C7 1.382(7) . ?
C7 C8 1.494(6) . ?
C8 C9 1.520(7) . ?
C9 C22 1.504(7) . ?
C9 C28 1.542(6) . ?
C10 C11 1.369(8) . ?
C10 C15 1.391(7) . ?
C11 C12 1.394(10) . ?
C12 C13 1.360(10) . ?
C13 C14 1.368(10) . ?
C14 C15 1.366(8) . ?
C16 C21 1.388(7) . ?
C16 C17 1.402(7) . ?
C17 C18 1.372(8) . ?
C18 C19 1.390(8) . ?
C19 C20 1.382(7) . ?
C20 C21 1.379(8) . ?
C22 C23 1.381(7) . ?
C22 C27 1.392(8) . ?
C23 C24 1.401(8) . ?
C24 C25 1.357(9) . ?
C25 C26 1.379(9) . ?
C26 C27 1.396(8) . ?
C28 C33 1.361(8) . ?
C28 C29 1.368(7) . ?
C29 C30 1.397(8) . ?
C30 C31 1.326(9) . ?
C31 C32 1.325(9) . ?
C32 C33 1.377(8) . ?
C34 C35 1.512(7) . ?
C36 C41 1.384(7) . ?
C36 C37 1.407(7) . ?
C37 C38 1.387(9) . ?
C38 C39 1.348(10) . ?
C39 C40 1.361(10) . ?
C40 C41 1.426(9) . ?
C42 C47 1.385(7) . ?
C42 C43 1.396(7) . ?
C43 C44 1.381(7) . ?
C44 C45 1.368(9) . ?
C45 C46 1.370(9) . ?
C46 C47 1.390(7) . ?
C48 C53 1.369(7) . ?
C48 C49 1.393(7) . ?
C49 C50 1.352(8) . ?
C50 C51 1.368(9) . ?
C51 C52 1.412(9) . ?
C52 C53 1.366(9) . ?
C54 C59 1.367(7) . ?
C54 C55 1.372(8) . ?
C55 C56 1.394(8) . ?
C56 C57 1.369(9) . ?
C57 C58 1.347(10) . ?
C58 C59 1.382(8) . ?
